data_7034098
loop_
_publ_author_name
'Bhakat, Saswati'
'Chakraborty, Ayon'
'Dash, Subhashree Priyadarsini'
'Panda, Alok K.'
'Acharyya, Rama'
'Biswas, Ashis'
'Mukhopadhyay, Subhadip'
'Bhutia, Sujit'
'Crochet, Aurelien'
'Patil, Yogesh prakash'
'Nethaji, Munirathinam'
'Dinda, Rupam'

_publ_section_title
;
 Synthesis, X-ray structure and in vitro cytotoxicity studies of Cu(I/II)
 complexes of thiosemicarbazone: Special emphasis on their interactions
 with DNA
;
_journal_name_full 'Dalton Trans.'
_journal_paper_doi 10.1039/C4DT03764B
_journal_year 2015
_chemical_formula_moiety 'C54 H44 Br Cl Cu N3 P2 S, C2 H3 N'
_chemical_formula_sum 'C56 H47 Br Cl Cu N4 P2 S'
_chemical_formula_weight 1048.88
_chemical_name_systematic SB-27
_space_group_IT_number 2
_symmetry_cell_setting triclinic
_symmetry_Int_Tables_number 2
_symmetry_space_group_name_Hall '-P 1'
_symmetry_space_group_name_H-M 'P -1'
_atom_sites_solution_hydrogens mixed
_audit_creation_method SHELXL-97
_audit_update_record
;
2015-01-30 deposited with the CCDC.
2015-02-18 downloaded from the CCDC.
;
_cell_angle_alpha 100.185(3)
_cell_angle_beta 95.359(3)
_cell_angle_gamma 96.502(3)
_cell_formula_units_Z 2
_cell_length_a 9.4984(4)
_cell_length_b 13.1221(5)
_cell_length_c 20.6583(9)
_cell_measurement_reflns_used 33934
_cell_measurement_temperature 200(2)
_cell_measurement_theta_max 25.67
_cell_measurement_theta_min 1.59
_cell_volume 2500.96(18)
_computing_cell_refinement 'X-Area (Stoe & Cie, 2009)'
_computing_data_collection 'X-Area (Stoe & Cie, 2009)'
_computing_data_reduction 'X-RED32(Stoe & Cie, 2009)'
_computing_molecular_graphics 'ORTEP-3 (Farrugia, 2012)'
_computing_publication_material 'SHELXL-2014/7 (Sheldrick, 2014)'
_computing_structure_refinement 'SHELXL-2014/7 (Sheldrick, 2014)'
_computing_structure_solution 'SHELXS-97 (Sheldrick, 2008)'
_diffrn_ambient_temperature 200(2)
_diffrn_detector_area_resol_mean 6.67
_diffrn_measured_fraction_theta_full 0.997
_diffrn_measured_fraction_theta_max 0.997
_diffrn_measurement_device_type 'STOE IPDS 2'
_diffrn_measurement_method 'rotation method'
_diffrn_radiation_monochromator graphite
_diffrn_radiation_probe x-ray
_diffrn_radiation_type MoK\a
_diffrn_radiation_wavelength 0.71073
_diffrn_reflns_av_R_equivalents 0.0383
_diffrn_reflns_av_unetI/netI 0.0200
_diffrn_reflns_Laue_measured_fraction_full 0.997
_diffrn_reflns_Laue_measured_fraction_max 0.997
_diffrn_reflns_limit_h_max 10
_diffrn_reflns_limit_h_min -11
_diffrn_reflns_limit_k_max 15
_diffrn_reflns_limit_k_min -15
_diffrn_reflns_limit_l_max 24
_diffrn_reflns_limit_l_min -24
_diffrn_reflns_number 48158
_diffrn_reflns_point_group_measured_fraction_full 0.997
_diffrn_reflns_point_group_measured_fraction_max 0.997
_diffrn_reflns_theta_full 24.999
_diffrn_reflns_theta_max 24.999
_diffrn_reflns_theta_min 1.591
_diffrn_source 'fine-focus sealed tube'
_exptl_absorpt_coefficient_mu 1.436
_exptl_absorpt_correction_T_max 0.9460
_exptl_absorpt_correction_T_min 0.8576
_exptl_absorpt_correction_type integration
_exptl_absorpt_process_details
;
Stoe & Cie (2002). X-SHAPE. Stoe & Cie, Darmstadt, Germany
;
_exptl_crystal_colour yellow
_exptl_crystal_density_diffrn 1.393
_exptl_crystal_density_method 'not measured'
_exptl_crystal_description block
_exptl_crystal_F_000 1076
_exptl_crystal_recrystallization_method dichloromethane
_exptl_crystal_size_max 0.530
_exptl_crystal_size_mid 0.310
_exptl_crystal_size_min 0.200
_refine_diff_density_max 0.789
_refine_diff_density_min -0.755
_refine_diff_density_rms 0.047
_refine_ls_extinction_method none
_refine_ls_goodness_of_fit_ref 1.033
_refine_ls_hydrogen_treatment mixed
_refine_ls_matrix_type full
_refine_ls_number_parameters 596
_refine_ls_number_reflns 8790
_refine_ls_number_restraints 0
_refine_ls_restrained_S_all 1.033
_refine_ls_R_factor_all 0.0352
_refine_ls_R_factor_gt 0.0300
_refine_ls_shift/su_max 0.001
_refine_ls_shift/su_mean 0.000
_refine_ls_structure_factor_coef Fsqd
_refine_ls_weighting_details 'w=1/[\s^2^(Fo^2^)+(0.0458P)^2^+0.9563P] where P=(Fo^2^+2Fc^2^)/3'
_refine_ls_weighting_scheme calc
_refine_ls_wR_factor_gt 0.0784
_refine_ls_wR_factor_ref 0.0811
_reflns_Friedel_coverage 0.000
_reflns_number_gt 7633
_reflns_number_total 8790
_reflns_threshold_expression 'I > 2\s(I)'
_cod_data_source_file c4dt03764b2.cif
_cod_data_source_block sb27
_cod_database_code 7034098

loop_
_symmetry_equiv_pos_as_xyz
'x, y, z'
'-x, -y, -z'

loop_
_atom_site_label
_atom_site_type_symbol
_atom_site_fract_x
_atom_site_fract_y
_atom_site_fract_z
_atom_site_U_iso_or_equiv
_atom_site_adp_type
_atom_site_occupancy
_atom_site_site_symmetry_order
_atom_site_calc_flag
_atom_site_refinement_flags_posn
_atom_site_refinement_flags_adp
C1 C -0.0045(2) 0.56237(17) 0.42204(10) 0.0408(5) Uani 1 1 d . .
C2 C -0.1261(3) 0.48997(19) 0.41051(13) 0.0535(6) Uani 1 1 d . .
H2 H -0.1309 0.4290 0.3792 0.064 Uiso 1 1 calc R U
C3 C -0.2405(3) 0.5084(2) 0.44561(13) 0.0554(6) Uani 1 1 d . .
H3 H -0.3221 0.4596 0.4378 0.066 Uiso 1 1 calc R U
C4 C -0.2344(3) 0.59823(19) 0.49202(11) 0.0453(5) Uani 1 1 d . .
C5 C -0.1149(3) 0.6711(2) 0.50376(12) 0.0514(6) Uani 1 1 d . .
H5 H -0.1109 0.7320 0.5351 0.062 Uiso 1 1 calc R U
C6 C -0.0005(3) 0.65322(19) 0.46861(11) 0.0482(5) Uani 1 1 d . .
H6 H 0.0804 0.7028 0.4763 0.058 Uiso 1 1 calc R U
C7 C 0.1586(2) 0.48121(17) 0.34360(10) 0.0381(4) Uani 1 1 d . .
C8 C 0.4987(2) 0.60665(17) 0.33654(11) 0.0422(5) Uani 1 1 d . .
H8 H 0.5275 0.5507 0.3090 0.051 Uiso 1 1 calc R U
C9 C 0.5995(2) 0.70106(17) 0.36012(10) 0.0405(5) Uani 1 1 d . .
C10 C 0.5627(3) 0.78229(18) 0.40446(11) 0.0459(5) Uani 1 1 d . .
H10 H 0.4725 0.7769 0.4186 0.055 Uiso 1 1 calc R U
C11 C 0.6593(3) 0.87306(19) 0.42856(12) 0.0503(6) Uani 1 1 d . .
H11 H 0.6322 0.9276 0.4580 0.060 Uiso 1 1 calc R U
C12 C 0.7922(3) 0.88181(19) 0.40913(12) 0.0519(6) Uani 1 1 d . .
H12 H 0.8555 0.9421 0.4260 0.062 Uiso 1 1 calc R U
C13 C 0.8360(3) 0.80158(18) 0.36408(11) 0.0448(5) Uani 1 1 d . .
C14 C 0.9744(3) 0.8100(2) 0.34405(13) 0.0540(6) Uani 1 1 d . .
H14 H 1.0389 0.8693 0.3618 0.065 Uiso 1 1 calc R U
C15 C 1.0153(3) 0.7334(2) 0.29942(14) 0.0589(6) Uani 1 1 d . .
H15 H 1.1071 0.7400 0.2871 0.071 Uiso 1 1 calc R U
C16 C 0.9185(3) 0.6442(2) 0.27193(13) 0.0576(6) Uani 1 1 d . .
H16 H 0.9458 0.5925 0.2405 0.069 Uiso 1 1 calc R U
C17 C 0.7848(3) 0.63236(19) 0.29075(12) 0.0498(5) Uani 1 1 d . .
H17 H 0.7229 0.5720 0.2723 0.060 Uiso 1 1 calc R U
C18 C 0.7377(2) 0.70946(17) 0.33761(10) 0.0413(5) Uani 1 1 d . .
C19 C 0.2119(2) 0.06487(16) 0.27613(10) 0.0366(4) Uani 1 1 d . .
C20 C 0.2303(3) 0.12706(19) 0.33834(11) 0.0511(6) Uani 1 1 d . .
H20 H 0.2009 0.1930 0.3441 0.061 Uiso 1 1 calc R U
C21 C 0.2922(3) 0.0922(2) 0.39229(12) 0.0640(7) Uani 1 1 d . .
H21 H 0.3031 0.1346 0.4341 0.077 Uiso 1 1 calc R U
C22 C 0.3378(3) -0.0049(2) 0.38443(12) 0.0540(6) Uani 1 1 d . .
H22 H 0.3780 -0.0287 0.4208 0.065 Uiso 1 1 calc R U
C23 C 0.3232(2) -0.06636(18) 0.32224(11) 0.0457(5) Uani 1 1 d . .
H23 H 0.3566 -0.1309 0.3163 0.055 Uiso 1 1 calc R U
C24 C 0.2593(2) -0.03243(17) 0.26871(11) 0.0413(5) Uani 1 1 d . .
H24 H 0.2478 -0.0752 0.2271 0.050 Uiso 1 1 calc R U
C25 C -0.0646(2) 0.06523(16) 0.20805(10) 0.0371(4) Uani 1 1 d . .
C26 C -0.1107(3) -0.02707(19) 0.22833(13) 0.0510(6) Uani 1 1 d . .
H26 H -0.0441 -0.0683 0.2417 0.061 Uiso 1 1 calc R U
C27 C -0.2542(3) -0.0583(2) 0.22884(13) 0.0561(6) Uani 1 1 d . .
H27 H -0.2838 -0.1200 0.2429 0.067 Uiso 1 1 calc R U
C28 C -0.3532(3) 0.0013(2) 0.20872(14) 0.0583(6) Uani 1 1 d . .
H28 H -0.4499 -0.0198 0.2092 0.070 Uiso 1 1 calc R U
C29 C -0.3095(3) 0.0926(2) 0.18778(16) 0.0625(7) Uani 1 1 d . .
H29 H -0.3767 0.1327 0.1736 0.075 Uiso 1 1 calc R U
C30 C -0.1657(2) 0.12463(19) 0.18775(13) 0.0499(6) Uani 1 1 d . .
H30 H -0.1366 0.1866 0.1740 0.060 Uiso 1 1 calc R U
C31 C 0.1746(2) 0.03169(16) 0.13533(10) 0.0378(4) Uani 1 1 d . .
C32 C 0.3186(2) 0.04090(18) 0.12664(11) 0.0454(5) Uani 1 1 d . .
H32 H 0.3842 0.0854 0.1584 0.055 Uiso 1 1 calc R U
C33 C 0.3658(3) -0.0152(2) 0.07153(12) 0.0541(6) Uani 1 1 d . .
H33 H 0.4627 -0.0095 0.0669 0.065 Uiso 1 1 calc R U
C34 C 0.2689(3) -0.0794(2) 0.02342(12) 0.0564(6) Uani 1 1 d . .
H34 H 0.3002 -0.1169 -0.0139 0.068 Uiso 1 1 calc R U
C35 C 0.1263(3) -0.0880(2) 0.03078(12) 0.0568(6) Uani 1 1 d . .
H35 H 0.0612 -0.1305 -0.0021 0.068 Uiso 1 1 calc R U
C36 C 0.0776(3) -0.03386(18) 0.08685(11) 0.0466(5) Uani 1 1 d . .
H36 H -0.0192 -0.0415 0.0918 0.056 Uiso 1 1 calc R U
C37 C -0.0584(2) 0.37282(16) 0.10340(10) 0.0371(4) Uani 1 1 d . .
C38 C -0.1472(2) 0.38754(18) 0.15345(11) 0.0442(5) Uani 1 1 d . .
H38 H -0.1078 0.4002 0.1975 0.053 Uiso 1 1 calc R U
C39 C -0.2928(3) 0.3835(2) 0.13851(13) 0.0510(6) Uani 1 1 d . .
H39 H -0.3504 0.3944 0.1725 0.061 Uiso 1 1 calc R U
C40 C -0.3532(3) 0.3635(2) 0.07341(13) 0.0536(6) Uani 1 1 d . .
H40 H -0.4513 0.3602 0.0634 0.064 Uiso 1 1 calc R U
C41 C -0.2674(3) 0.34844(19) 0.02353(12) 0.0516(6) Uani 1 1 d . .
H41 H -0.3078 0.3347 -0.0204 0.062 Uiso 1 1 calc R U
C42 C -0.1206(2) 0.35360(17) 0.03817(11) 0.0447(5) Uani 1 1 d . .
H42 H -0.0635 0.3441 0.0039 0.054 Uiso 1 1 calc R U
C43 C 0.2042(2) 0.33021(16) 0.05101(10) 0.0383(4) Uani 1 1 d . .
C44 C 0.2355(3) 0.22882(18) 0.03629(12) 0.0484(5) Uani 1 1 d . .
H44 H 0.2210 0.1846 0.0663 0.058 Uiso 1 1 calc R U
C45 C 0.2879(3) 0.1923(2) -0.02239(13) 0.0598(7) Uani 1 1 d . .
H45 H 0.3075 0.1238 -0.0316 0.072 Uiso 1 1 calc R U
C46 C 0.3110(3) 0.2557(2) -0.06683(13) 0.0605(7) Uani 1 1 d . .
H46 H 0.3467 0.2308 -0.1062 0.073 Uiso 1 1 calc R U
C47 C 0.2812(4) 0.3571(2) -0.05311(14) 0.0696(8) Uani 1 1 d . .
H47 H 0.2967 0.4009 -0.0833 0.084 Uiso 1 1 calc R U
C48 C 0.2284(3) 0.3938(2) 0.00537(13) 0.0598(7) Uani 1 1 d . .
H48 H 0.2088 0.4624 0.0142 0.072 Uiso 1 1 calc R U
C49 C 0.2031(2) 0.51344(16) 0.14484(10) 0.0390(5) Uani 1 1 d . .
C50 C 0.1224(3) 0.59249(17) 0.13522(11) 0.0436(5) Uani 1 1 d . .
H50 H 0.0250 0.5766 0.1216 0.052 Uiso 1 1 calc R U
C51 C 0.1871(3) 0.69544(18) 0.14596(12) 0.0536(6) Uani 1 1 d . .
H51 H 0.1327 0.7482 0.1394 0.064 Uiso 1 1 calc R U
C52 C 0.3309(3) 0.71995(19) 0.16619(12) 0.0549(6) Uani 1 1 d . .
H52 H 0.3734 0.7890 0.1731 0.066 Uiso 1 1 calc R U
C53 C 0.4122(3) 0.6425(2) 0.17624(12) 0.0542(6) Uani 1 1 d . .
H53 H 0.5094 0.6590 0.1901 0.065 Uiso 1 1 calc R U
C54 C 0.3482(3) 0.53950(18) 0.16560(12) 0.0475(5) Uani 1 1 d . .
H54 H 0.4032 0.4872 0.1725 0.057 Uiso 1 1 calc R U
C55 C 0.6771(5) 0.1733(4) 0.4314(2) 0.1058(9) Uani 1 1 d . .
C56 C 0.6732(5) 0.1831(3) 0.36331(19) 0.1058(9) Uani 1 1 d . .
H56A H 0.6244 0.1199 0.3358 0.159 Uiso 1 1 calc R U
H56B H 0.7688 0.1951 0.3523 0.159 Uiso 1 1 calc R U
H56C H 0.6236 0.2407 0.3563 0.159 Uiso 1 1 calc R U
Br1 Br 0.44090(2) 0.31170(2) 0.24729(2) 0.04617(8) Uani 1 1 d . .
Cl1 Cl -0.37714(7) 0.62108(6) 0.53676(3) 0.06202(17) Uani 1 1 d . .
Cu1 Cu 0.17569(3) 0.28900(2) 0.21441(2) 0.03601(8) Uani 1 1 d . .
N1 N 0.1200(2) 0.55375(15) 0.39043(9) 0.0437(4) Uani 1 1 d . .
N2 N 0.2885(2) 0.50545(15) 0.32510(9) 0.0436(4) Uani 1 1 d . .
N3 N 0.3713(2) 0.59831(15) 0.35267(9) 0.0436(4) Uani 1 1 d . .
N4 N 0.6792(4) 0.1633(3) 0.48122(17) 0.0995(10) Uani 1 1 d . .
P1 P 0.12278(5) 0.11356(4) 0.20775(3) 0.03391(12) Uani 1 1 d . .
P2 P 0.13198(6) 0.37438(4) 0.12852(3) 0.03541(12) Uani 1 1 d . .
S1 S 0.06243(6) 0.36515(4) 0.30699(3) 0.03968(12) Uani 1 1 d . .
H1 H 0.184(3) 0.606(2) 0.4014(12) 0.048 Uiso 1 1 d . U
H2A H 0.323(3) 0.456(2) 0.3031(12) 0.048 Uiso 1 1 d . U

loop_
_atom_site_aniso_label
_atom_site_aniso_U_11
_atom_site_aniso_U_22
_atom_site_aniso_U_33
_atom_site_aniso_U_23
_atom_site_aniso_U_13
_atom_site_aniso_U_12
C1 0.0416(12) 0.0428(12) 0.0398(11) 0.0071(9) 0.0097(9) 0.0107(9)
C2 0.0504(14) 0.0454(13) 0.0605(15) -0.0066(11) 0.0218(12) 0.0020(11)
C3 0.0478(14) 0.0488(14) 0.0676(16) 0.0016(12) 0.0222(12) -0.0002(11)
C4 0.0457(13) 0.0504(13) 0.0440(12) 0.0097(10) 0.0152(10) 0.0142(10)
C5 0.0526(14) 0.0508(14) 0.0483(13) -0.0033(10) 0.0129(11) 0.0102(11)
C6 0.0424(12) 0.0506(13) 0.0474(12) -0.0021(10) 0.0085(10) 0.0029(10)
C7 0.0391(11) 0.0399(11) 0.0365(10) 0.0063(9) 0.0084(9) 0.0084(9)
C8 0.0408(12) 0.0428(12) 0.0420(11) 0.0038(9) 0.0079(9) 0.0058(9)
C9 0.0415(12) 0.0420(11) 0.0379(11) 0.0080(9) 0.0024(9) 0.0064(9)
C10 0.0463(13) 0.0478(13) 0.0432(12) 0.0050(10) 0.0041(10) 0.0111(10)
C11 0.0569(15) 0.0449(13) 0.0468(12) 0.0011(10) 0.0024(11) 0.0117(11)
C12 0.0563(15) 0.0427(12) 0.0520(13) 0.0050(10) -0.0023(11) 0.0002(11)
C13 0.0487(13) 0.0424(12) 0.0434(12) 0.0121(9) 0.0026(10) 0.0025(10)
C14 0.0491(14) 0.0523(14) 0.0598(15) 0.0159(12) 0.0066(11) -0.0052(11)
C15 0.0479(14) 0.0653(16) 0.0673(16) 0.0194(13) 0.0203(12) 0.0012(12)
C16 0.0584(16) 0.0563(15) 0.0599(15) 0.0086(12) 0.0233(12) 0.0052(12)
C17 0.0495(14) 0.0476(13) 0.0506(13) 0.0045(10) 0.0129(11) 0.0011(11)
C18 0.0433(12) 0.0433(12) 0.0380(11) 0.0100(9) 0.0042(9) 0.0049(10)
C19 0.0317(10) 0.0362(10) 0.0424(11) 0.0083(9) 0.0037(8) 0.0053(8)
C20 0.0671(16) 0.0443(13) 0.0438(12) 0.0063(10) 0.0023(11) 0.0219(12)
C21 0.094(2) 0.0574(15) 0.0405(13) 0.0041(11) -0.0044(13) 0.0270(15)
C22 0.0637(16) 0.0535(14) 0.0470(13) 0.0154(11) -0.0035(11) 0.0156(12)
C23 0.0460(13) 0.0400(12) 0.0534(13) 0.0115(10) 0.0027(10) 0.0133(10)
C24 0.0424(12) 0.0377(11) 0.0431(11) 0.0046(9) 0.0021(9) 0.0092(9)
C25 0.0336(10) 0.0379(11) 0.0395(11) 0.0062(9) 0.0038(8) 0.0056(9)
C26 0.0394(12) 0.0509(13) 0.0668(15) 0.0254(12) 0.0018(11) 0.0042(10)
C27 0.0458(14) 0.0573(15) 0.0668(16) 0.0250(13) 0.0039(12) -0.0052(11)
C28 0.0346(12) 0.0663(17) 0.0722(17) 0.0143(13) 0.0057(11) -0.0021(11)
C29 0.0331(12) 0.0585(16) 0.098(2) 0.0219(15) 0.0000(13) 0.0095(11)
C30 0.0377(12) 0.0432(12) 0.0708(16) 0.0174(11) 0.0034(11) 0.0054(10)
C31 0.0413(11) 0.0346(10) 0.0386(10) 0.0085(8) 0.0033(9) 0.0083(9)
C32 0.0393(12) 0.0488(13) 0.0468(12) 0.0039(10) 0.0040(10) 0.0086(10)
C33 0.0510(14) 0.0580(15) 0.0565(14) 0.0084(12) 0.0162(11) 0.0172(12)
C34 0.0737(18) 0.0496(14) 0.0468(13) 0.0019(11) 0.0154(12) 0.0166(13)
C35 0.0701(18) 0.0478(14) 0.0453(13) -0.0059(11) 0.0011(12) 0.0039(12)
C36 0.0461(13) 0.0423(12) 0.0483(12) 0.0043(10) 0.0022(10) 0.0021(10)
C37 0.0395(11) 0.0321(10) 0.0417(11) 0.0089(8) 0.0089(9) 0.0066(8)
C38 0.0445(12) 0.0456(12) 0.0444(12) 0.0111(10) 0.0074(10) 0.0088(10)
C39 0.0417(13) 0.0545(14) 0.0620(15) 0.0168(11) 0.0168(11) 0.0108(11)
C40 0.0384(12) 0.0537(14) 0.0671(16) 0.0095(12) 0.0016(11) 0.0057(11)
C41 0.0474(13) 0.0532(14) 0.0512(13) 0.0060(11) -0.0040(11) 0.0077(11)
C42 0.0455(13) 0.0437(12) 0.0454(12) 0.0068(10) 0.0074(10) 0.0088(10)
C43 0.0362(11) 0.0394(11) 0.0402(11) 0.0078(9) 0.0075(9) 0.0052(9)
C44 0.0569(14) 0.0400(12) 0.0524(13) 0.0112(10) 0.0192(11) 0.0091(10)
C45 0.0741(18) 0.0417(13) 0.0651(16) 0.0018(11) 0.0298(14) 0.0099(12)
C46 0.0722(18) 0.0595(16) 0.0489(14) -0.0009(12) 0.0267(13) 0.0061(13)
C47 0.101(2) 0.0664(18) 0.0528(15) 0.0220(13) 0.0361(15) 0.0208(16)
C48 0.088(2) 0.0483(14) 0.0523(14) 0.0160(11) 0.0275(13) 0.0230(13)
C49 0.0452(12) 0.0380(11) 0.0348(10) 0.0068(8) 0.0113(9) 0.0051(9)
C50 0.0500(13) 0.0384(11) 0.0443(12) 0.0063(9) 0.0122(10) 0.0102(10)
C51 0.0713(17) 0.0356(12) 0.0570(14) 0.0063(10) 0.0199(12) 0.0139(11)
C52 0.0692(17) 0.0389(12) 0.0540(14) 0.0020(10) 0.0194(12) -0.0037(12)
C53 0.0535(14) 0.0508(14) 0.0553(14) 0.0093(11) 0.0087(11) -0.0066(12)
C54 0.0482(13) 0.0439(12) 0.0525(13) 0.0145(10) 0.0078(10) 0.0051(10)
C55 0.128(3) 0.102(2) 0.0792(17) 0.0130(16) -0.0070(17) 0.0018(18)
C56 0.128(3) 0.102(2) 0.0792(17) 0.0130(16) -0.0070(17) 0.0018(18)
Br1 0.03465(12) 0.04619(13) 0.05887(14) 0.00872(10) 0.01078(10) 0.00804(9)
Cl1 0.0552(4) 0.0644(4) 0.0680(4) 0.0025(3) 0.0294(3) 0.0121(3)
Cu1 0.03682(14) 0.03371(14) 0.03839(14) 0.00704(10) 0.00712(10) 0.00581(10)
N1 0.0398(10) 0.0423(10) 0.0465(10) -0.0001(8) 0.0113(8) 0.0027(8)
N2 0.0409(10) 0.0409(10) 0.0464(10) -0.0020(8) 0.0128(8) 0.0041(8)
N3 0.0415(10) 0.0436(10) 0.0439(10) 0.0034(8) 0.0084(8) 0.0027(8)
N4 0.098(2) 0.110(3) 0.085(2) 0.0077(18) 0.0254(18) -0.0088(19)
P1 0.0315(3) 0.0325(3) 0.0382(3) 0.0070(2) 0.0039(2) 0.0060(2)
P2 0.0370(3) 0.0341(3) 0.0371(3) 0.0083(2) 0.0084(2) 0.0068(2)
S1 0.0389(3) 0.0397(3) 0.0399(3) 0.0028(2) 0.0104(2) 0.0055(2)

loop_
_atom_type_symbol
_atom_type_description
_atom_type_scat_dispersion_real
_atom_type_scat_dispersion_imag
_atom_type_scat_source
C C 0.0033 0.0016 'International Tables Vol C Tables 4.2.6.8 and 6.1.1.4'
H H 0.0000 0.0000 'International Tables Vol C Tables 4.2.6.8 and 6.1.1.4'
Br Br -0.2901 2.4595 'International Tables Vol C Tables 4.2.6.8 and 6.1.1.4'
Cl Cl 0.1484 0.1585 'International Tables Vol C Tables 4.2.6.8 and 6.1.1.4'
Cu Cu 0.3201 1.2651 'International Tables Vol C Tables 4.2.6.8 and 6.1.1.4'
N N 0.0061 0.0033 'International Tables Vol C Tables 4.2.6.8 and 6.1.1.4'
P P 0.1023 0.0942 'International Tables Vol C Tables 4.2.6.8 and 6.1.1.4'
S S 0.1246 0.1234 'International Tables Vol C Tables 4.2.6.8 and 6.1.1.4'

loop_
_geom_angle_atom_site_label_1
_geom_angle_atom_site_label_2
_geom_angle_atom_site_label_3
_geom_angle
C2 C1 C6 118.9(2)
C2 C1 N1 126.1(2)
C6 C1 N1 114.9(2)
C3 C2 C1 119.9(2)
C3 C2 H2 120.0
C1 C2 H2 120.0
C4 C3 C2 120.5(2)
C4 C3 H3 119.8
C2 C3 H3 119.8
C5 C4 C3 120.3(2)
C5 C4 Cl1 119.07(18)
C3 C4 Cl1 120.63(19)
C4 C5 C6 119.4(2)
C4 C5 H5 120.3
C6 C5 H5 120.3
C5 C6 C1 120.9(2)
C5 C6 H6 119.5
C1 C6 H6 119.5
N1 C7 N2 114.73(19)
N1 C7 S1 126.94(17)
N2 C7 S1 118.33(16)
N3 C8 C9 122.0(2)
N3 C8 H8 119.0
C9 C8 H8 119.0
C10 C9 C18 119.8(2)
C10 C9 C8 120.1(2)
C18 C9 C8 120.1(2)
C9 C10 C11 120.9(2)
C9 C10 H10 119.5
C11 C10 H10 119.5
C12 C11 C10 120.4(2)
C12 C11 H11 119.8
C10 C11 H11 119.8
C11 C12 C13 121.3(2)
C11 C12 H12 119.3
C13 C12 H12 119.3
C12 C13 C14 121.6(2)
C12 C13 C18 119.1(2)
C14 C13 C18 119.3(2)
C15 C14 C13 121.4(2)
C15 C14 H14 119.3
C13 C14 H14 119.3
C14 C15 C16 119.7(2)
C14 C15 H15 120.2
C16 C15 H15 120.2
C17 C16 C15 120.7(2)
C17 C16 H16 119.6
C15 C16 H16 119.6
C16 C17 C18 121.7(2)
C16 C17 H17 119.2
C18 C17 H17 119.2
C17 C18 C13 117.2(2)
C17 C18 C9 124.4(2)
C13 C18 C9 118.4(2)
C20 C19 C24 118.53(19)
C20 C19 P1 118.27(16)
C24 C19 P1 123.19(16)
C19 C20 C21 120.6(2)
C19 C20 H20 119.7
C21 C20 H20 119.7
C22 C21 C20 120.4(2)
C22 C21 H21 119.8
C20 C21 H21 119.8
C23 C22 C21 119.4(2)
C23 C22 H22 120.3
C21 C22 H22 120.3
C22 C23 C24 120.2(2)
C22 C23 H23 119.9
C24 C23 H23 119.9
C23 C24 C19 120.9(2)
C23 C24 H24 119.6
C19 C24 H24 119.6
C30 C25 C26 118.6(2)
C30 C25 P1 117.99(16)
C26 C25 P1 123.42(17)
C27 C26 C25 120.6(2)
C27 C26 H26 119.7
C25 C26 H26 119.7
C28 C27 C26 120.2(2)
C28 C27 H27 119.9
C26 C27 H27 119.9
C27 C28 C29 119.9(2)
C27 C28 H28 120.0
C29 C28 H28 120.0
C28 C29 C30 120.0(2)
C28 C29 H29 120.0
C30 C29 H29 120.0
C29 C30 C25 120.6(2)
C29 C30 H30 119.7
C25 C30 H30 119.7
C32 C31 C36 118.8(2)
C32 C31 P1 117.47(16)
C36 C31 P1 123.58(18)
C33 C32 C31 121.0(2)
C33 C32 H32 119.5
C31 C32 H32 119.5
C34 C33 C32 119.9(2)
C34 C33 H33 120.1
C32 C33 H33 120.1
C35 C34 C33 119.8(2)
C35 C34 H34 120.1
C33 C34 H34 120.1
C34 C35 C36 121.0(2)
C34 C35 H35 119.5
C36 C35 H35 119.5
C31 C36 C35 119.5(2)
C31 C36 H36 120.2
C35 C36 H36 120.2
C42 C37 C38 118.1(2)
C42 C37 P2 124.38(17)
C38 C37 P2 117.45(16)
C39 C38 C37 121.0(2)
C39 C38 H38 119.5
C37 C38 H38 119.5
C40 C39 C38 120.2(2)
C40 C39 H39 119.9
C38 C39 H39 119.9
C41 C40 C39 119.5(2)
C41 C40 H40 120.2
C39 C40 H40 120.2
C40 C41 C42 120.5(2)
C40 C41 H41 119.7
C42 C41 H41 119.7
C37 C42 C41 120.6(2)
C37 C42 H42 119.7
C41 C42 H42 119.7
C48 C43 C44 117.8(2)
C48 C43 P2 122.81(17)
C44 C43 P2 119.39(16)
C45 C44 C43 120.9(2)
C45 C44 H44 119.6
C43 C44 H44 119.6
C46 C45 C44 120.6(2)
C46 C45 H45 119.7
C44 C45 H45 119.7
C45 C46 C47 119.5(2)
C45 C46 H46 120.3
C47 C46 H46 120.3
C46 C47 C48 120.0(2)
C46 C47 H47 120.0
C48 C47 H47 120.0
C47 C48 C43 121.1(2)
C47 C48 H48 119.4
C43 C48 H48 119.4
C50 C49 C54 118.8(2)
C50 C49 P2 124.04(17)
C54 C49 P2 117.09(17)
C49 C50 C51 120.0(2)
C49 C50 H50 120.0
C51 C50 H50 120.0
C52 C51 C50 120.5(2)
C52 C51 H51 119.7
C50 C51 H51 119.7
C51 C52 C53 120.1(2)
C51 C52 H52 119.9
C53 C52 H52 119.9
C52 C53 C54 119.6(2)
C52 C53 H53 120.2
C54 C53 H53 120.2
C53 C54 C49 120.9(2)
C53 C54 H54 119.5
C49 C54 H54 119.5
N4 C55 C56 178.0(5)
C55 C56 H56A 109.5
C55 C56 H56B 109.5
H56A C56 H56B 109.5
C55 C56 H56C 109.5
H56A C56 H56C 109.5
H56B C56 H56C 109.5
P1 Cu1 P2 124.51(2)
P1 Cu1 S1 104.49(2)
P2 Cu1 S1 109.25(2)
P1 Cu1 Br1 100.286(17)
P2 Cu1 Br1 108.407(17)
S1 Cu1 Br1 108.968(17)
C7 N1 C1 133.8(2)
C7 N1 H1 111.2(17)
C1 N1 H1 114.9(17)
C7 N2 N3 121.13(18)
C7 N2 H2A 116.2(18)
N3 N2 H2A 121.3(18)
C8 N3 N2 114.85(18)
C25 P1 C31 103.96(10)
C25 P1 C19 103.31(9)
C31 P1 C19 102.47(9)
C25 P1 Cu1 116.01(7)
C31 P1 Cu1 115.69(7)
C19 P1 Cu1 113.70(7)
C43 P2 C37 104.04(10)
C43 P2 C49 100.32(9)
C37 P2 C49 103.80(10)
C43 P2 Cu1 118.23(7)
C37 P2 Cu1 113.22(7)
C49 P2 Cu1 115.33(7)
C7 S1 Cu1 109.09(7)

loop_
_geom_bond_atom_site_label_1
_geom_bond_atom_site_label_2
_geom_bond_distance
C1 C2 1.384(3)
C1 C6 1.388(3)
C1 N1 1.409(3)
C2 C3 1.381(3)
C2 H2 0.9300
C3 C4 1.374(3)
C3 H3 0.9300
C4 C5 1.372(4)
C4 Cl1 1.735(2)
C5 C6 1.381(3)
C5 H5 0.9300
C6 H6 0.9300
C7 N1 1.341(3)
C7 N2 1.345(3)
C7 S1 1.696(2)
C8 N3 1.283(3)
C8 C9 1.456(3)
C8 H8 0.9300
C9 C10 1.377(3)
C9 C18 1.432(3)
C10 C11 1.402(3)
C10 H10 0.9300
C11 C12 1.359(4)
C11 H11 0.9300
C12 C13 1.404(3)
C12 H12 0.9300
C13 C14 1.413(3)
C13 C18 1.431(3)
C14 C15 1.356(4)
C14 H14 0.9300
C15 C16 1.400(4)
C15 H15 0.9300
C16 C17 1.363(3)
C16 H16 0.9300
C17 C18 1.413(3)
C17 H17 0.9300
C19 C20 1.379(3)
C19 C24 1.390(3)
C19 P1 1.827(2)
C20 C21 1.384(3)
C20 H20 0.9300
C21 C22 1.380(4)
C21 H21 0.9300
C22 C23 1.377(3)
C22 H22 0.9300
C23 C24 1.378(3)
C23 H23 0.9300
C24 H24 0.9300
C25 C30 1.384(3)
C25 C26 1.388(3)
C25 P1 1.821(2)
C26 C27 1.380(3)
C26 H26 0.9300
C27 C28 1.370(4)
C27 H27 0.9300
C28 C29 1.378(4)
C28 H28 0.9300
C29 C30 1.383(3)
C29 H29 0.9300
C30 H30 0.9300
C31 C32 1.390(3)
C31 C36 1.392(3)
C31 P1 1.823(2)
C32 C33 1.383(3)
C32 H32 0.9300
C33 C34 1.380(4)
C33 H33 0.9300
C34 C35 1.371(4)
C34 H34 0.9300
C35 C36 1.394(3)
C35 H35 0.9300
C36 H36 0.9300
C37 C42 1.388(3)
C37 C38 1.395(3)
C37 P2 1.831(2)
C38 C39 1.382(3)
C38 H38 0.9300
C39 C40 1.380(4)
C39 H39 0.9300
C40 C41 1.373(4)
C40 H40 0.9300
C41 C42 1.390(3)
C41 H41 0.9300
C42 H42 0.9300
C43 C48 1.383(3)
C43 C44 1.383(3)
C43 P2 1.827(2)
C44 C45 1.381(3)
C44 H44 0.9300
C45 C46 1.360(4)
C45 H45 0.9300
C46 C47 1.377(4)
C46 H46 0.9300
C47 C48 1.380(4)
C47 H47 0.9300
C48 H48 0.9300
C49 C50 1.389(3)
C49 C54 1.390(3)
C49 P2 1.833(2)
C50 C51 1.390(3)
C50 H50 0.9300
C51 C52 1.375(4)
C51 H51 0.9300
C52 C53 1.377(4)
C52 H52 0.9300
C53 C54 1.389(3)
C53 H53 0.9300
C54 H54 0.9300
C55 N4 1.060(5)
C55 C56 1.432(6)
C56 H56A 0.9600
C56 H56B 0.9600
C56 H56C 0.9600
Br1 Cu1 2.5169(3)
Cu1 P1 2.2769(6)
Cu1 P2 2.2904(6)
Cu1 S1 2.4011(6)
N1 H1 0.85(3)
N2 N3 1.372(3)
N2 H2A 0.84(3)

loop_
_geom_hbond_atom_site_label_D
_geom_hbond_atom_site_label_H
_geom_hbond_atom_site_label_A
_geom_hbond_distance_DH
_geom_hbond_distance_HA
_geom_hbond_distance_DA
_geom_hbond_angle_DHA
N2 H2A Br1 0.84(3) 2.48(3) 3.312(2) 175(2)
N1 H1 N3 0.85(3) 2.13(3) 2.616(3) 116(2)

loop_
_geom_torsion_atom_site_label_1
_geom_torsion_atom_site_label_2
_geom_torsion_atom_site_label_3
_geom_torsion_atom_site_label_4
_geom_torsion
C6 C1 C2 C3 -0.6(4)
N1 C1 C2 C3 179.6(2)
C1 C2 C3 C4 0.0(4)
C2 C3 C4 C5 0.4(4)
C2 C3 C4 Cl1 -179.4(2)
C3 C4 C5 C6 -0.2(4)
Cl1 C4 C5 C6 179.64(19)
C4 C5 C6 C1 -0.5(4)
C2 C1 C6 C5 0.9(4)
N1 C1 C6 C5 -179.3(2)
N3 C8 C9 C10 4.3(3)
N3 C8 C9 C18 -176.1(2)
C18 C9 C10 C11 -0.7(3)
C8 C9 C10 C11 178.9(2)
C9 C10 C11 C12 -0.9(4)
C10 C11 C12 C13 0.8(4)
C11 C12 C13 C14 -179.6(2)
C11 C12 C13 C18 0.8(4)
C12 C13 C14 C15 -178.5(2)
C18 C13 C14 C15 1.1(4)
C13 C14 C15 C16 0.6(4)
C14 C15 C16 C17 -1.7(4)
C15 C16 C17 C18 1.0(4)
C16 C17 C18 C13 0.7(4)
C16 C17 C18 C9 -179.1(2)
C12 C13 C18 C17 177.9(2)
C14 C13 C18 C17 -1.8(3)
C12 C13 C18 C9 -2.3(3)
C14 C13 C18 C9 178.1(2)
C10 C9 C18 C17 -178.0(2)
C8 C9 C18 C17 2.5(3)
C10 C9 C18 C13 2.2(3)
C8 C9 C18 C13 -177.4(2)
C24 C19 C20 C21 -1.3(4)
P1 C19 C20 C21 177.5(2)
C19 C20 C21 C22 0.7(5)
C20 C21 C22 C23 1.0(5)
C21 C22 C23 C24 -2.2(4)
C22 C23 C24 C19 1.6(4)
C20 C19 C24 C23 0.1(3)
P1 C19 C24 C23 -178.60(18)
C30 C25 C26 C27 -0.6(4)
P1 C25 C26 C27 178.5(2)
C25 C26 C27 C28 0.6(4)
C26 C27 C28 C29 0.1(4)
C27 C28 C29 C30 -0.7(4)
C28 C29 C30 C25 0.6(4)
C26 C25 C30 C29 0.1(4)
P1 C25 C30 C29 -179.1(2)
C36 C31 C32 C33 -1.1(3)
P1 C31 C32 C33 -177.22(19)
C31 C32 C33 C34 1.6(4)
C32 C33 C34 C35 -0.5(4)
C33 C34 C35 C36 -1.1(4)
C32 C31 C36 C35 -0.4(3)
P1 C31 C36 C35 175.42(18)
C34 C35 C36 C31 1.5(4)
C42 C37 C38 C39 -0.3(3)
P2 C37 C38 C39 -177.57(18)
C37 C38 C39 C40 0.8(4)
C38 C39 C40 C41 -0.6(4)
C39 C40 C41 C42 -0.2(4)
C38 C37 C42 C41 -0.5(3)
P2 C37 C42 C41 176.58(18)
C40 C41 C42 C37 0.8(4)
C48 C43 C44 C45 -0.6(4)
P2 C43 C44 C45 178.9(2)
C43 C44 C45 C46 0.5(4)
C44 C45 C46 C47 -0.3(5)
C45 C46 C47 C48 0.1(5)
C46 C47 C48 C43 -0.1(5)
C44 C43 C48 C47 0.4(4)
P2 C43 C48 C47 -179.0(2)
C54 C49 C50 C51 0.4(3)
P2 C49 C50 C51 -176.93(17)
C49 C50 C51 C52 -0.1(3)
C50 C51 C52 C53 -0.2(4)
C51 C52 C53 C54 0.2(4)
C52 C53 C54 C49 0.1(4)
C50 C49 C54 C53 -0.4(3)
P2 C49 C54 C53 177.12(18)
N2 C7 N1 C1 177.7(2)
S1 C7 N1 C1 -2.7(4)
C2 C1 N1 C7 0.3(4)
C6 C1 N1 C7 -179.5(2)
N1 C7 N2 N3 -0.6(3)
S1 C7 N2 N3 179.73(16)
C9 C8 N3 N2 178.50(19)
C7 N2 N3 C8 172.2(2)
C30 C25 P1 C31 -104.63(19)
C26 C25 P1 C31 76.2(2)
C30 C25 P1 C19 148.67(18)
C26 C25 P1 C19 -30.5(2)
C30 C25 P1 Cu1 23.6(2)
C26 C25 P1 Cu1 -155.58(18)
C32 C31 P1 C25 -171.76(17)
C36 C31 P1 C25 12.3(2)
C32 C31 P1 C19 -64.42(19)
C36 C31 P1 C19 119.66(19)
C32 C31 P1 Cu1 59.85(18)
C36 C31 P1 Cu1 -116.06(18)
C20 C19 P1 C25 -90.4(2)
C24 C19 P1 C25 88.4(2)
C20 C19 P1 C31 161.80(19)
C24 C19 P1 C31 -19.5(2)
C20 C19 P1 Cu1 36.2(2)
C24 C19 P1 Cu1 -145.06(17)
C48 C43 P2 C37 76.4(2)
C44 C43 P2 C37 -103.00(19)
C48 C43 P2 C49 -30.8(2)
C44 C43 P2 C49 149.81(19)
C48 C43 P2 Cu1 -157.05(19)
C44 C43 P2 Cu1 23.6(2)
C42 C37 P2 C43 -6.8(2)
C38 C37 P2 C43 170.31(17)
C42 C37 P2 C49 97.79(19)
C38 C37 P2 C49 -85.11(18)
C42 C37 P2 Cu1 -136.43(17)
C38 C37 P2 Cu1 40.67(18)
C50 C49 P2 C43 104.41(19)
C54 C49 P2 C43 -72.97(18)
C50 C49 P2 C37 -3.0(2)
C54 C49 P2 C37 179.65(17)
C50 C49 P2 Cu1 -127.41(17)
C54 C49 P2 Cu1 55.21(18)
N1 C7 S1 Cu1 169.65(18)
N2 C7 S1 Cu1 -10.69(19)
